data_2210455
loop_
_publ_author_name
'Aliakbar Dehno Khalaji'
'Mehdi Amirnasr'
'Jean-Claude Daran'

_publ_section_title
Di-\m-iodo-bis{[<i>N</i>,<i>N</i>'-bis(3,3-diphenylprop-2-enylidene)propane-1,3-diamine-\k^2^<i>N</i>,<i>N</i>']copper(I)}
_journal_coeditor_code YM2016
_journal_issue 9
_journal_name_full 'Acta Crystallographica Section E'
_journal_page_first m2200
_journal_page_last m2201
_journal_paper_doi 10.1107/S1600536806029503
_journal_volume 62
_journal_year 2006
_chemical_formula_iupac '[Cu2 I2 (C33 H30 N2)2]'
_chemical_formula_moiety 'C66 H60 Cu2 I2 N4'
_chemical_formula_sum 'C66 H60 Cu2 I2 N4'
_chemical_formula_weight 1290.06
_chemical_name_systematic
;
Di-\m-iodo-bis{[N,N'-bis(3,3-diphenylprop-2-enylidene)propane-1,3-diamine-
\k^2^N,N']copper(I)}
;
_space_group_IT_number 14
_symmetry_cell_setting monoclinic
_symmetry_space_group_name_Hall '-P 2yn'
_symmetry_space_group_name_H-M 'P 1 21/n 1'
_atom_sites_solution_hydrogens geom
_atom_sites_solution_primary direct
_atom_sites_solution_secondary difmap
_audit_creation_method SHELXL97
_cell_angle_alpha 90.00
_cell_angle_beta 98.348(9)
_cell_angle_gamma 90.00
_cell_formula_units_Z 2
_cell_length_a 9.8335(7)
_cell_length_b 16.7979(15)
_cell_length_c 17.7501(13)
_cell_measurement_reflns_used 8000
_cell_measurement_temperature 180(2)
_cell_measurement_theta_max 26.0
_cell_measurement_theta_min 2.3
_cell_volume 2900.9(4)
_computing_cell_refinement IPDS
_computing_data_collection 'IPDS (Stoe & Cie, 2000)'
_computing_data_reduction 'X-RED (Stoe & Cie, 1996)'
_computing_molecular_graphics 'ORTEP-3 for Windows (Farrugia, 1997)'
_computing_publication_material 'WinGX (Farrugia, 1999)'
_computing_structure_refinement 'SHELXL97 (Sheldrick, 1997)'
_computing_structure_solution 'SIR97 (Altomare <i>et al.</i>,  1999)'
_diffrn_ambient_temperature 180(2)
_diffrn_measured_fraction_theta_full 0.992
_diffrn_measured_fraction_theta_max 0.992
_diffrn_measurement_device_type 'Stoe IPDS'
_diffrn_measurement_method \f
_diffrn_radiation_monochromator graphite
_diffrn_radiation_source 'fine-focus sealed tube'
_diffrn_radiation_type MoK\a
_diffrn_radiation_wavelength 0.71073
_diffrn_reflns_av_R_equivalents 0.0645
_diffrn_reflns_av_sigmaI/netI 0.0629
_diffrn_reflns_limit_h_max 12
_diffrn_reflns_limit_h_min -12
_diffrn_reflns_limit_k_max 20
_diffrn_reflns_limit_k_min -20
_diffrn_reflns_limit_l_max 21
_diffrn_reflns_limit_l_min -21
_diffrn_reflns_number 28088
_diffrn_reflns_theta_full 25.96
_diffrn_reflns_theta_max 25.96
_diffrn_reflns_theta_min 2.32
_diffrn_standards_decay_% 0.1
_exptl_absorpt_coefficient_mu 1.840
_exptl_absorpt_correction_T_max 0.745
_exptl_absorpt_correction_T_min 0.687
_exptl_absorpt_correction_type multi-scan
_exptl_absorpt_process_details '(Blessing, 1995)'
_exptl_crystal_colour orange
_exptl_crystal_density_diffrn 1.477
_exptl_crystal_density_method 'not measured'
_exptl_crystal_description prism
_exptl_crystal_F_000 1296
_exptl_crystal_size_max 0.27
_exptl_crystal_size_mid 0.17
_exptl_crystal_size_min 0.1
_refine_diff_density_max 0.539
_refine_diff_density_min -0.618
_refine_ls_extinction_method none
_refine_ls_goodness_of_fit_ref 0.906
_refine_ls_hydrogen_treatment constr
_refine_ls_matrix_type full
_refine_ls_number_parameters 334
_refine_ls_number_reflns 5626
_refine_ls_number_restraints 0
_refine_ls_restrained_S_all 0.906
_refine_ls_R_factor_all 0.0674
_refine_ls_R_factor_gt 0.0343
_refine_ls_shift/su_max 0.004
_refine_ls_shift/su_mean 0.000
_refine_ls_structure_factor_coef Fsqd
_refine_ls_weighting_details 'calc w = 1/[\s^2^(Fo^2^)+(0.0323P)^2^] where P=(Fo^2^+2Fc^2^)/3'
_refine_ls_weighting_scheme calc
_refine_ls_wR_factor_gt 0.0624
_refine_ls_wR_factor_ref 0.0682
_reflns_number_gt 3715
_reflns_number_total 5626
_reflns_threshold_expression I>2\s(I)
_cod_data_source_file ym2016.cif
_cod_data_source_block I
_cod_original_sg_symbol_H-M 'P 21/n'
_cod_database_code 2210455
_cod_database_fobs_code 2210455

loop_
_symmetry_equiv_pos_as_xyz
'x, y, z'
'-x+1/2, y+1/2, -z+1/2'
'-x, -y, -z'
'x-1/2, -y-1/2, z-1/2'

loop_
_atom_site_type_symbol
_atom_site_label
_atom_site_fract_x
_atom_site_fract_y
_atom_site_fract_z
_atom_site_U_iso_or_equiv
_atom_site_adp_type
_atom_site_calc_flag
_atom_site_refinement_flags
_atom_site_occupancy
Cu Cu1 0.88415(5) 0.07061(3) 0.49075(2) 0.03528(13) Uani d . 1
I I1 1.14892(3) 0.089234(2) 0.492420(10) 0.03327(8) Uani d . 1
N N1 0.7429(3) 0.0979(2) 0.39730(15) 0.0341(7) Uani d . 1
N N2 0.7830(3) 0.11325(19) 0.57661(15) 0.0336(8) Uani d . 1
C C1 0.6000(4) 0.0962(3) 0.41305(18) 0.0413(10) Uani d . 1
H H1A 0.5741 0.0404 0.4220 0.050 Uiso calc R 1
H H1B 0.5386 0.1158 0.3677 0.050 Uiso calc R 1
C C2 0.6311(4) 0.1096(3) 0.5582(2) 0.0434(11) Uani d . 1
H H2A 0.5899 0.1378 0.5983 0.052 Uiso calc R 1
H H2B 0.6015 0.0533 0.5583 0.052 Uiso calc R 1
C C3 0.5778(4) 0.1463(3) 0.4817(2) 0.0448(11) Uani d . 1
H H3A 0.6233 0.1984 0.4780 0.054 Uiso calc R 1
H H3B 0.4781 0.1563 0.4794 0.054 Uiso calc R 1
C C11 0.7582(4) 0.1069(2) 0.32704(19) 0.0369(10) Uani d . 1
H H11 0.6786 0.1151 0.2906 0.044 Uiso calc R 1
C C12 0.8892(4) 0.1050(2) 0.30114(19) 0.0381(10) Uani d . 1
H H12 0.9685 0.1039 0.3387 0.046 Uiso calc R 1
C C13 0.9091(4) 0.1045(2) 0.22745(19) 0.0360(10) Uani d . 1
C C21 0.8311(4) 0.1311(2) 0.64550(18) 0.0336(9) Uani d . 1
H H21 0.7688 0.1443 0.6798 0.040 Uiso calc R 1
C C22 0.9750(4) 0.1321(2) 0.67259(19) 0.0336(9) Uani d . 1
H H22 1.0355 0.1215 0.6366 0.040 Uiso calc R 1
C C23 1.0325(4) 0.1467(2) 0.74491(18) 0.0299(9) Uani d . 1
C C131 0.7917(4) 0.1122(2) 0.16478(18) 0.0343(10) Uani d . 1
C C132 0.7216(6) 0.1831(3) 0.1484(2) 0.0527(13) Uani d . 1
H H132 0.7480 0.2290 0.1782 0.063 Uiso calc R 1
C C133 0.6141(5) 0.1880(3) 0.0894(2) 0.0555(13) Uani d . 1
H H133 0.5663 0.2369 0.0795 0.067 Uiso calc R 1
C C134 0.5757(5) 0.1236(3) 0.0452(2) 0.0505(12) Uani d . 1
H H134 0.5017 0.1275 0.0045 0.061 Uiso calc R 1
C C135 0.6443(5) 0.0524(3) 0.0596(2) 0.0497(12) Uani d . 1
H H135 0.6180 0.0072 0.0288 0.060 Uiso calc R 1
C C136 0.7512(4) 0.0471(3) 0.1187(2) 0.0409(10) Uani d . 1
H H136 0.7983 -0.0021 0.1282 0.049 Uiso calc R 1
C C141 1.0481(4) 0.0939(3) 0.2065(2) 0.0410(10) Uani d . 1
C C142 1.0794(5) 0.1215(3) 0.1362(2) 0.0587(14) Uani d . 1
H H142 1.0114 0.1484 0.1020 0.070 Uiso calc R 1
C C143 1.2085(6) 0.1096(4) 0.1168(3) 0.0764(18) Uani d . 1
H H143 1.2279 0.1280 0.0690 0.092 Uiso calc R 1
C C144 1.3107(6) 0.0714(4) 0.1653(3) 0.0739(17) Uani d . 1
H H144 1.3997 0.0641 0.1516 0.089 Uiso calc R 1
C C145 1.2803(5) 0.0443(3) 0.2337(3) 0.0606(13) Uani d . 1
H H145 1.3489 0.0173 0.2675 0.073 Uiso calc R 1
C C146 1.1529(5) 0.0553(3) 0.2543(2) 0.0473(11) Uani d . 1
H H146 1.1353 0.0363 0.3023 0.057 Uiso calc R 1
C C231 0.9475(4) 0.1703(2) 0.80467(18) 0.0318(9) Uani d . 1
C C232 0.9427(5) 0.1220(3) 0.8679(2) 0.0415(10) Uani d . 1
H H232 0.9940 0.0739 0.8735 0.050 Uiso calc R 1
C C233 0.8632(5) 0.1441(3) 0.9228(2) 0.0453(11) Uani d . 1
H H233 0.8584 0.1102 0.9652 0.054 Uiso calc R 1
C C234 0.7916(5) 0.2138(3) 0.9165(2) 0.0449(11) Uani d . 1
H H234 0.7388 0.2289 0.9549 0.054 Uiso calc R 1
C C235 0.7959(4) 0.2620(3) 0.8549(2) 0.0433(10) Uani d . 1
H H235 0.7459 0.3105 0.8505 0.052 Uiso calc R 1
C C236 0.8729(4) 0.2403(2) 0.79862(19) 0.0382(10) Uani d . 1
H H236 0.8744 0.2739 0.7557 0.046 Uiso calc R 1
C C241 1.1828(4) 0.1418(2) 0.76701(18) 0.0327(9) Uani d . 1
C C242 1.2653(4) 0.0974(3) 0.7247(2) 0.0411(10) Uani d . 1
H H242 1.2234 0.0670 0.6825 0.049 Uiso calc R 1
C C243 1.4056(5) 0.0969(3) 0.7431(2) 0.0559(12) Uani d . 1
H H243 1.4595 0.0664 0.7134 0.067 Uiso calc R 1
C C244 1.4694(5) 0.1401(3) 0.8041(3) 0.0616(14) Uani d . 1
H H244 1.5666 0.1395 0.8167 0.074 Uiso calc R 1
C C245 1.3901(5) 0.1845(3) 0.8467(2) 0.0525(12) Uani d . 1
H H245 1.4333 0.2153 0.8883 0.063 Uiso calc R 1
C C246 1.2496(5) 0.1845(2) 0.8296(2) 0.0400(10) Uani d . 1
H H246 1.1965 0.2139 0.8606 0.048 Uiso calc R 1

loop_
_atom_site_aniso_label
_atom_site_aniso_U_11
_atom_site_aniso_U_22
_atom_site_aniso_U_33
_atom_site_aniso_U_12
_atom_site_aniso_U_13
_atom_site_aniso_U_23
Cu1 0.0328(3) 0.0511(3) 0.0232(2) 0.0026(2) 0.00840(18) 0.00236(19)
I1 0.03248(14) 0.04073(14) 0.02890(11) -0.00125(14) 0.01222(9) 0.00348(12)
N1 0.0393(19) 0.041(2) 0.0234(14) 0.0015(17) 0.0093(13) 0.0023(13)
N2 0.0286(18) 0.049(2) 0.0241(15) -0.0008(15) 0.0059(13) 0.0022(13)
C1 0.030(2) 0.069(3) 0.0245(17) 0.002(2) 0.0001(15) 0.0055(19)
C2 0.027(2) 0.076(3) 0.0286(19) 0.003(2) 0.0084(16) 0.0005(19)
C3 0.029(2) 0.072(3) 0.035(2) 0.011(2) 0.0087(17) 0.006(2)
C11 0.045(3) 0.042(3) 0.0232(17) 0.004(2) 0.0028(16) 0.0017(16)
C12 0.042(2) 0.046(3) 0.0276(18) 0.002(2) 0.0069(17) -0.0008(16)
C13 0.050(3) 0.034(2) 0.0253(17) -0.005(2) 0.0107(17) -0.0025(15)
C21 0.038(2) 0.044(2) 0.0211(17) 0.005(2) 0.0121(16) -0.0019(15)
C22 0.036(2) 0.043(2) 0.0238(18) 0.005(2) 0.0122(16) -0.0011(16)
C23 0.036(2) 0.030(2) 0.0250(17) 0.0012(18) 0.0083(16) 0.0014(15)
C131 0.043(2) 0.043(3) 0.0200(17) 0.003(2) 0.0141(16) 0.0020(15)
C132 0.089(4) 0.038(3) 0.032(2) 0.012(3) 0.010(2) -0.0023(18)
C133 0.079(4) 0.048(3) 0.040(2) 0.022(3) 0.009(2) 0.015(2)
C134 0.049(3) 0.069(3) 0.033(2) 0.010(3) 0.005(2) 0.017(2)
C135 0.050(3) 0.059(3) 0.038(2) 0.000(3) -0.002(2) 0.000(2)
C136 0.044(3) 0.039(2) 0.040(2) 0.004(2) 0.0051(19) 0.0015(18)
C141 0.048(3) 0.047(2) 0.0304(18) -0.003(2) 0.0123(18) -0.0095(19)
C142 0.062(3) 0.086(4) 0.031(2) -0.011(3) 0.017(2) 0.007(2)
C143 0.066(4) 0.114(5) 0.057(3) -0.019(4) 0.036(3) -0.004(3)
C144 0.048(3) 0.102(5) 0.077(4) -0.009(3) 0.027(3) -0.025(3)
C145 0.051(3) 0.074(4) 0.059(3) 0.005(3) 0.015(2) -0.009(3)
C146 0.053(3) 0.049(3) 0.042(2) 0.001(2) 0.013(2) -0.009(2)
C231 0.036(2) 0.038(2) 0.0216(17) 0.0006(19) 0.0056(15) -0.0025(15)
C232 0.051(3) 0.044(3) 0.030(2) 0.009(2) 0.0091(19) 0.0015(17)
C233 0.054(3) 0.058(3) 0.0256(19) -0.005(2) 0.0120(19) 0.0041(18)
C234 0.048(3) 0.055(3) 0.035(2) -0.004(2) 0.0181(19) -0.017(2)
C235 0.048(3) 0.044(3) 0.040(2) 0.007(2) 0.0115(19) -0.0124(19)
C236 0.052(3) 0.035(2) 0.0275(18) 0.004(2) 0.0074(17) 0.0002(16)
C241 0.038(2) 0.037(2) 0.0230(17) -0.0039(19) 0.0057(16) 0.0029(15)
C242 0.043(3) 0.047(3) 0.0343(19) 0.004(2) 0.0088(17) 0.0027(18)
C243 0.040(3) 0.078(4) 0.049(2) 0.009(3) 0.007(2) 0.000(2)
C244 0.036(3) 0.078(4) 0.067(3) 0.000(3) -0.004(2) 0.015(3)
C245 0.057(3) 0.056(3) 0.040(2) -0.013(3) -0.009(2) 0.007(2)
C246 0.049(3) 0.040(2) 0.0302(19) -0.001(2) 0.0042(18) 0.0046(17)

loop_
_atom_type_symbol
_atom_type_description
_atom_type_scat_dispersion_real
_atom_type_scat_dispersion_imag
_atom_type_scat_source
C C 0.0033 0.0016 'International Tables Vol C Tables 4.2.6.8 and 6.1.1.4'
H H 0.0000 0.0000 'International Tables Vol C Tables 4.2.6.8 and 6.1.1.4'
N N 0.0061 0.0033 'International Tables Vol C Tables 4.2.6.8 and 6.1.1.4'
Cu Cu 0.3201 1.2651 'International Tables Vol C Tables 4.2.6.8 and 6.1.1.4'
I I -0.4742 1.8119 'International Tables Vol C Tables 4.2.6.8 and 6.1.1.4'

loop_
_geom_angle_atom_site_label_1
_geom_angle_atom_site_label_2
_geom_angle_atom_site_label_3
_geom_angle_site_symmetry_3
_geom_angle
N1 Cu1 N2 . 100.17(12)
N1 Cu1 I1 . 122.48(9)
N2 Cu1 I1 . 122.34(9)
N1 Cu1 I1 3_756 103.36(9)
N2 Cu1 I1 3_756 100.53(9)
I1 Cu1 I1 3_756 104.517(17)
Cu1 I1 Cu1 3_756 75.483(18)
C11 N1 C1 . 115.8(3)
C11 N1 Cu1 . 130.4(3)
C1 N1 Cu1 . 113.21(19)
C21 N2 C2 . 116.1(3)
C21 N2 Cu1 . 129.4(3)
C2 N2 Cu1 . 113.6(2)
N1 C1 C3 . 113.1(3)
N1 C1 H1A . 109.0
C3 C1 H1A . 109.0
N1 C1 H1B . 109.0
C3 C1 H1B . 109.0
H1A C1 H1B . 107.8
N2 C2 C3 . 112.8(3)
N2 C2 H2A . 109.0
C3 C2 H2A . 109.0
N2 C2 H2B . 109.0
C3 C2 H2B . 109.0
H2A C2 H2B . 107.8
C2 C3 C1 . 114.9(4)
C2 C3 H3A . 108.5
C1 C3 H3A . 108.5
C2 C3 H3B . 108.5
C1 C3 H3B . 108.5
H3A C3 H3B . 107.5
N1 C11 C12 . 123.2(4)
N1 C11 H11 . 118.4
C12 C11 H11 . 118.4
C13 C12 C11 . 125.2(4)
C13 C12 H12 . 117.4
C11 C12 H12 . 117.4
C12 C13 C141 . 121.0(4)
C12 C13 C131 . 121.2(4)
C141 C13 C131 . 117.8(3)
N2 C21 C22 . 122.4(3)
N2 C21 H21 . 118.8
C22 C21 H21 . 118.8
C23 C22 C21 . 125.5(3)
C23 C22 H22 . 117.2
C21 C22 H22 . 117.2
C22 C23 C241 . 120.5(3)
C22 C23 C231 . 121.6(3)
C241 C23 C231 . 117.9(3)
C132 C131 C136 . 117.5(4)
C132 C131 C13 . 122.6(4)
C136 C131 C13 . 119.8(4)
C133 C132 C131 . 120.9(4)
C133 C132 H132 . 119.6
C131 C132 H132 . 119.6
C134 C133 C132 . 120.7(4)
C134 C133 H133 . 119.7
C132 C133 H133 . 119.7
C133 C134 C135 . 119.8(4)
C133 C134 H134 . 120.1
C135 C134 H134 . 120.1
C136 C135 C134 . 119.8(4)
C136 C135 H135 . 120.1
C134 C135 H135 . 120.1
C135 C136 C131 . 121.4(4)
C135 C136 H136 . 119.3
C131 C136 H136 . 119.3
C146 C141 C142 . 117.0(4)
C146 C141 C13 . 122.1(3)
C142 C141 C13 . 120.9(4)
C143 C142 C141 . 120.1(5)
C143 C142 H142 . 119.9
C141 C142 H142 . 119.9
C142 C143 C144 . 121.7(5)
C142 C143 H143 . 119.2
C144 C143 H143 . 119.2
C145 C144 C143 . 118.3(5)
C145 C144 H144 . 120.9
C143 C144 H144 . 120.9
C146 C145 C144 . 121.1(5)
C146 C145 H145 . 119.4
C144 C145 H145 . 119.4
C145 C146 C141 . 121.7(4)
C145 C146 H146 . 119.1
C141 C146 H146 . 119.1
C236 C231 C232 . 118.6(3)
C236 C231 C23 . 121.0(3)
C232 C231 C23 . 120.4(3)
C233 C232 C231 . 120.0(4)
C233 C232 H232 . 120.0
C231 C232 H232 . 120.0
C234 C233 C232 . 120.7(4)
C234 C233 H233 . 119.7
C232 C233 H233 . 119.7
C233 C234 C235 . 119.9(4)
C233 C234 H234 . 120.0
C235 C234 H234 . 120.0
C234 C235 C236 . 120.3(4)
C234 C235 H235 . 119.8
C236 C235 H235 . 119.8
C231 C236 C235 . 120.4(4)
C231 C236 H236 . 119.8
C235 C236 H236 . 119.8
C242 C241 C246 . 117.2(4)
C242 C241 C23 . 121.6(3)
C246 C241 C23 . 121.2(4)
C243 C242 C241 . 121.1(4)
C243 C242 H242 . 119.4
C241 C242 H242 . 119.4
C242 C243 C244 . 120.8(5)
C242 C243 H243 . 119.6
C244 C243 H243 . 119.6
C243 C244 C245 . 119.1(5)
C243 C244 H244 . 120.4
C245 C244 H244 . 120.4
C246 C245 C244 . 120.6(4)
C246 C245 H245 . 119.7
C244 C245 H245 . 119.7
C245 C246 C241 . 121.1(4)
C245 C246 H246 . 119.5
C241 C246 H246 . 119.5

loop_
_geom_bond_atom_site_label_1
_geom_bond_atom_site_label_2
_geom_bond_site_symmetry_2
_geom_bond_distance
Cu1 N1 . 2.055(3)
Cu1 N2 . 2.065(3)
Cu1 I1 . 2.6182(6)
Cu1 I1 3_756 2.7264(6)
I1 Cu1 3_756 2.7264(6)
N1 C11 . 1.286(4)
N1 C1 . 1.472(5)
N2 C21 . 1.281(4)
N2 C2 . 1.483(5)
C1 C3 . 1.522(5)
C1 H1A . 0.9900
C1 H1B . 0.9900
C2 C3 . 1.515(5)
C2 H2A . 0.9900
C2 H2B . 0.9900
C3 H3A . 0.9900
C3 H3B . 0.9900
C11 C12 . 1.429(6)
C11 H11 . 0.9500
C12 C13 . 1.350(5)
C12 H12 . 0.9500
C13 C141 . 1.479(6)
C13 C131 . 1.488(6)
C21 C22 . 1.427(6)
C21 H21 . 0.9500
C22 C23 . 1.348(5)
C22 H22 . 0.9500
C23 C241 . 1.475(5)
C23 C231 . 1.496(5)
C131 C132 . 1.387(6)
C131 C136 . 1.388(6)
C132 C133 . 1.378(6)
C132 H132 . 0.9500
C133 C134 . 1.358(6)
C133 H133 . 0.9500
C134 C135 . 1.378(6)
C134 H134 . 0.9500
C135 C136 . 1.377(6)
C135 H135 . 0.9500
C136 H136 . 0.9500
C141 C146 . 1.396(6)
C141 C142 . 1.407(5)
C142 C143 . 1.376(7)
C142 H142 . 0.9500
C143 C144 . 1.382(8)
C143 H143 . 0.9500
C144 C145 . 1.370(7)
C144 H144 . 0.9500
C145 C146 . 1.367(6)
C145 H145 . 0.9500
C146 H146 . 0.9500
C231 C236 . 1.383(5)
C231 C232 . 1.391(5)
C232 C233 . 1.385(6)
C232 H232 . 0.9500
C233 C234 . 1.363(6)
C233 H233 . 0.9500
C234 C235 . 1.366(6)
C234 H234 . 0.9500
C235 C236 . 1.386(5)
C235 H235 . 0.9500
C236 H236 . 0.9500
C241 C242 . 1.399(5)
C241 C246 . 1.403(5)
C242 C243 . 1.371(6)
C242 H242 . 0.9500
C243 C244 . 1.376(7)
C243 H243 . 0.9500
C244 C245 . 1.381(7)
C244 H244 . 0.9500
C245 C246 . 1.371(6)
C245 H245 . 0.9500
C246 H246 . 0.9500

loop_
_geom_hbond_atom_site_label_D
_geom_hbond_atom_site_label_H
_geom_hbond_atom_site_label_A
_geom_hbond_site_symmetry_A
_geom_hbond_distance_DH
_geom_hbond_distance_HA
_geom_hbond_distance_DA
_geom_hbond_angle_DHA
C132 H132 Cg1 4_565 0.95 2.93 3.877(4) 173.4
C12 H12 I1 . 0.95 3.04 3.950(4) 160.8
C22 H22 I1 . 0.95 2.99 3.906(3) 163.3
